data_7100587
loop_
_publ_author_name
'A. Carty'
'Todd Graham'
'Konstantin A. Udachin'

_publ_section_title
;
Reactivity Patterns of Thermally Stable, Terminal,
Electrophilic Phosphinidene Complexes Towards Diazoalkanes: Oxidation
at the Phosphorus Centre and Formation of P-bound h1-Phosphaimine,
h1-Phosphaalkene and h3-Diazaphosphaallene Complexes.
;
_journal_name_full 'Chemical Communications'
_journal_paper_doi 10.1039/b512375e
_journal_year 2005
_chemical_formula_sum 'C32 H41 Al Cl6 N3 O2 P W'
_chemical_formula_weight 954.18
_space_group_IT_number 14
_symmetry_cell_setting monoclinic
_symmetry_space_group_name_Hall '-P 2ybc'
_symmetry_space_group_name_H-M 'P 1 21/c 1'
_cell_angle_alpha 90.00
_cell_angle_beta 105.265(11)
_cell_angle_gamma 90.00
_cell_formula_units_Z 4
_cell_length_a 11.615(3)
_cell_length_b 14.159(4)
_cell_length_c 24.833(6)
_cell_measurement_temperature 125(2)
_cell_volume 3939.9(18)
_diffrn_ambient_temperature 125(2)
_exptl_crystal_density_diffrn 1.609
_cod_original_sg_symbol_H-M 'P 21/c'
_cod_database_code 7100587

loop_
_symmetry_equiv_pos_as_xyz
'x, y, z'
'-x, y+1/2, -z+1/2'
'-x, -y, -z'
'x, -y-1/2, z-1/2'

loop_
_atom_site_label
_atom_site_type_symbol
_atom_site_fract_x
_atom_site_fract_y
_atom_site_fract_z
_atom_site_U_iso_or_equiv
_atom_site_adp_type
_atom_site_occupancy
_atom_site_symmetry_multiplicity
_atom_site_calc_flag
_atom_site_refinement_flags
_atom_site_disorder_assembly
_atom_site_disorder_group
W1 W 0.325881(8) -0.322500(6) -0.331490(4) 0.02050(4) Uani 1 1 d . . .
Cl1 Cl 0.80737(7) -0.20526(5) -0.08148(3) 0.04270(17) Uani 1 1 d . . .
Cl2 Cl 0.75055(10) -0.10469(6) 0.03562(3) 0.0553(2) Uani 1 1 d . . .
Cl3 Cl 0.51666(8) -0.16055(7) -0.07936(5) 0.0589(2) Uani 1 1 d . . .
Cl4 Cl 0.67602(9) -0.33959(5) 0.00425(4) 0.04825(19) Uani 1 1 d . . .
P1 P 0.22278(5) -0.14888(4) -0.33362(2) 0.02068(11) Uani 1 1 d . . .
Al1 Al 0.68737(7) -0.20356(6) -0.03023(3) 0.02746(15) Uani 1 1 d . . .
O1 O 0.52880(16) -0.28596(15) -0.22264(8) 0.0329(4) Uani 1 1 d . . .
O2 O 0.48022(18) -0.17422(14) -0.37493(10) 0.0359(5) Uani 1 1 d . . .
N1 N 0.18638(17) -0.30101(14) -0.29507(8) 0.0204(4) Uani 1 1 d . . .
N2 N 0.14988(16) -0.25416(14) -0.34756(8) 0.0205(4) Uani 1 1 d . . .
N3 N 0.19802(17) -0.09933(14) -0.39540(8) 0.0218(4) Uani 1 1 d . . .
C1 C 0.4520(2) -0.29708(17) -0.26199(10) 0.0243(4) Uani 1 1 d . . .
C2 C 0.4218(2) -0.22717(18) -0.35893(11) 0.0260(5) Uani 1 1 d . . .
C3 C 0.2424(2) -0.47478(17) -0.35159(11) 0.0262(5) Uani 1 1 d . . .
C4 C 0.2373(2) -0.43271(17) -0.40378(10) 0.0259(5) Uani 1 1 d . . .
C5 C 0.3564(2) -0.41142(19) -0.40563(11) 0.0302(5) Uani 1 1 d . . .
C6 C 0.4357(2) -0.44249(19) -0.35409(12) 0.0316(5) Uani 1 1 d . . .
C7 C 0.3649(2) -0.48144(18) -0.32032(11) 0.0306(5) Uani 1 1 d . . .
C8 C 0.1364(3) -0.5125(2) -0.33484(13) 0.0371(6) Uani 1 1 d . . .
H8C H 0.1090 -0.5708 -0.3555 0.055(11) Uiso 1 1 d R . .
H8B H 0.1585 -0.5257 -0.2947 0.042(9) Uiso 1 1 d R . .
H8A H 0.0721 -0.4656 -0.3435 0.053(11) Uiso 1 1 d R . .
C9 C 0.1255(3) -0.4199(2) -0.44935(12) 0.0382(6) Uani 1 1 d . . .
H9C H 0.0639 -0.3917 -0.4340 0.068(13) Uiso 1 1 d R . .
H9B H 0.1411 -0.3782 -0.4781 0.088(16) Uiso 1 1 d R . .
H9A H 0.0979 -0.4814 -0.4658 0.058(11) Uiso 1 1 d R . .
C10 C 0.3927(3) -0.3772(3) -0.45576(14) 0.0473(8) Uani 1 1 d . . .
H10C H 0.3349 -0.3303 -0.4756 0.11(2) Uiso 1 1 d R . .
H10B H 0.4720 -0.3482 -0.4439 0.050(10) Uiso 1 1 d R . .
H10A H 0.3949 -0.4305 -0.4806 0.054(11) Uiso 1 1 d R . .
C11 C 0.5690(3) -0.4466(3) -0.34052(18) 0.0513(9) Uani 1 1 d . . .
H11C H 0.5943 -0.5118 -0.3441 0.062(12) Uiso 1 1 d R . .
H11B H 0.5972 -0.4061 -0.3664 0.037(9) Uiso 1 1 d R . .
H11A H 0.6030 -0.4246 -0.3022 0.056(11) Uiso 1 1 d R . .
C12 C 0.4097(3) -0.5337(2) -0.26613(14) 0.0461(8) Uani 1 1 d . . .
H12C H 0.4904 -0.5120 -0.2474 0.075(14) Uiso 1 1 d R . .
H12B H 0.3566 -0.5216 -0.2421 0.103(19) Uiso 1 1 d R . .
H12A H 0.4114 -0.6016 -0.2736 0.053(11) Uiso 1 1 d R . .
C13 C 0.1200(2) -0.31909(15) -0.26186(10) 0.0206(4) Uani 1 1 d . . .
C14 C 0.1803(2) -0.37086(17) -0.21001(10) 0.0234(4) Uani 1 1 d . . .
C15 C 0.1311(2) -0.45310(18) -0.19491(11) 0.0292(5) Uani 1 1 d . . .
H15 H 0.0559 -0.4750 -0.2166 0.032(8) Uiso 1 1 d R . .
C16 C 0.1924(3) -0.5031(2) -0.14810(13) 0.0393(7) Uani 1 1 d . . .
H16 H 0.1595 -0.5599 -0.1382 0.041(9) Uiso 1 1 d R . .
C17 C 0.3012(3) -0.4708(2) -0.11561(12) 0.0414(7) Uani 1 1 d . . .
H17 H 0.3432 -0.5061 -0.0840 0.046(10) Uiso 1 1 d R . .
C18 C 0.3487(3) -0.3875(2) -0.12919(11) 0.0356(6) Uani 1 1 d . . .
H18 H 0.4220 -0.3644 -0.1062 0.046(10) Uiso 1 1 d R . .
C19 C 0.2892(2) -0.33747(18) -0.17648(10) 0.0264(5) Uani 1 1 d . . .
H19 H 0.3223 -0.2805 -0.1860 0.034(8) Uiso 1 1 d R . .
C20 C -0.0068(2) -0.29259(16) -0.27283(10) 0.0218(4) Uani 1 1 d . . .
C21 C -0.0541(2) -0.27895(17) -0.22722(10) 0.0248(5) Uani 1 1 d . . .
H21 H -0.0047 -0.2881 -0.1905 0.032(8) Uiso 1 1 d R . .
C22 C -0.1726(2) -0.25189(19) -0.23496(11) 0.0298(5) Uani 1 1 d . . .
H22 H -0.2038 -0.2419 -0.2037 0.026(7) Uiso 1 1 d R . .
C23 C -0.2445(2) -0.2397(2) -0.28850(12) 0.0309(5) Uani 1 1 d . . .
H23 H -0.3251 -0.2204 -0.2940 0.031(8) Uiso 1 1 d R . .
C24 C -0.1996(2) -0.2557(2) -0.33440(11) 0.0303(5) Uani 1 1 d . . .
H24 H -0.2500 -0.2484 -0.3711 0.027(7) Uiso 1 1 d R . .
C25 C -0.0815(2) -0.28200(18) -0.32683(10) 0.0254(5) Uani 1 1 d . . .
H25 H -0.0513 -0.2930 -0.3583 0.017(6) Uiso 1 1 d R . .
C26 C 0.2036(2) 0.00621(17) -0.39665(10) 0.0247(5) Uani 1 1 d . . .
H26 H 0.1896 0.0254 -0.4366 0.022(7) Uiso 1 1 d R . .
C27 C 0.3260(3) 0.0423(2) -0.36590(15) 0.0471(8) Uani 1 1 d . . .
H27C H 0.3863 0.0142 -0.3821 0.039(9) Uiso 1 1 d R . .
H27B H 0.3280 0.1112 -0.3693 0.035(8) Uiso 1 1 d R . .
H27A H 0.3428 0.0248 -0.3264 0.073(15) Uiso 1 1 d R . .
C28 C 0.1046(3) 0.0502(2) -0.37554(15) 0.0464(8) Uani 1 1 d . . .
H28C H 0.1165 0.0340 -0.3361 0.050(10) Uiso 1 1 d R . .
H28B H 0.1065 0.1190 -0.3796 0.052(11) Uiso 1 1 d R . .
H28A H 0.0272 0.0260 -0.3972 0.11(2) Uiso 1 1 d R . .
C29 C 0.1596(2) -0.15096(19) -0.44907(10) 0.0288(5) Uani 1 1 d . . .
H29 H 0.1788 -0.2191 -0.4408 0.030(8) Uiso 1 1 d R . .
C30 C 0.0259(3) -0.1442(2) -0.47346(14) 0.0458(8) Uani 1 1 d . . .
H30C H 0.0022 -0.0776 -0.4774 0.051(10) Uiso 1 1 d R . .
H30B H 0.0038 -0.1746 -0.5102 0.042(10) Uiso 1 1 d R . .
H30A H -0.0147 -0.1759 -0.4486 0.063(13) Uiso 1 1 d R . .
C31 C 0.2285(3) -0.1193(2) -0.49023(12) 0.0421(7) Uani 1 1 d . . .
H31C H 0.3143 -0.1241 -0.4726 0.053(11) Uiso 1 1 d R . .
H31B H 0.2076 -0.1598 -0.5234 0.069(14) Uiso 1 1 d R . .
H31A H 0.2081 -0.0536 -0.5012 0.051(10) Uiso 1 1 d R . .
Cl1A Cl 0.11112(9) -0.17293(7) -0.09503(3) 0.0516(2) Uani 1 1 d . . .
Cl2A Cl 0.15774(8) -0.08754(6) -0.19413(4) 0.04848(18) Uani 1 1 d . . .
C1A C 0.2028(3) -0.0997(4) -0.12141(15) 0.0629(12) Uani 1 1 d . . .
H1A1 H 0.2850 -0.1252 -0.1105 0.076 Uiso 1 1 calc R . .
H1A2 H 0.2045 -0.0364 -0.1042 0.076 Uiso 1 1 calc R . .

loop_
_atom_site_aniso_label
_atom_site_aniso_U_11
_atom_site_aniso_U_22
_atom_site_aniso_U_33
_atom_site_aniso_U_23
_atom_site_aniso_U_13
_atom_site_aniso_U_12
W1 0.01993(6) 0.02037(6) 0.02105(6) -0.00024(3) 0.00513(4) -0.00018(3)
Cl1 0.0539(4) 0.0343(3) 0.0503(4) 0.0045(3) 0.0321(3) 0.0034(3)
Cl2 0.0913(7) 0.0385(4) 0.0364(4) -0.0102(3) 0.0175(4) -0.0099(4)
Cl3 0.0372(4) 0.0580(5) 0.0748(6) 0.0142(5) 0.0030(4) 0.0092(4)
Cl4 0.0734(6) 0.0305(3) 0.0457(4) 0.0101(3) 0.0242(4) -0.0037(3)
P1 0.0233(3) 0.0199(3) 0.0184(3) 0.0013(2) 0.0046(2) 0.0006(2)
Al1 0.0344(4) 0.0240(3) 0.0254(4) 0.0017(3) 0.0103(3) 0.0012(3)
O1 0.0273(9) 0.0393(11) 0.0284(9) 0.0004(8) 0.0006(7) -0.0031(8)
O2 0.0275(9) 0.0363(11) 0.0464(12) 0.0096(8) 0.0139(9) -0.0024(7)
N1 0.0214(9) 0.0195(8) 0.0198(9) 0.0022(7) 0.0043(7) 0.0001(7)
N2 0.0198(8) 0.0222(9) 0.0191(9) 0.0037(7) 0.0044(7) -0.0006(7)
N3 0.0259(9) 0.0197(9) 0.0183(9) 0.0022(7) 0.0033(7) -0.0010(7)
C1 0.0241(11) 0.0226(11) 0.0263(11) 0.0011(9) 0.0070(9) 0.0002(9)
C2 0.0212(10) 0.0271(12) 0.0294(12) 0.0032(9) 0.0059(9) 0.0021(9)
C3 0.0303(12) 0.0200(11) 0.0292(12) -0.0061(9) 0.0095(9) -0.0034(9)
C4 0.0277(11) 0.0246(11) 0.0253(11) -0.0073(9) 0.0069(9) -0.0026(9)
C5 0.0333(13) 0.0287(12) 0.0324(13) -0.0106(10) 0.0154(10) -0.0060(10)
C6 0.0236(11) 0.0268(12) 0.0437(15) -0.0116(11) 0.0075(10) 0.0017(9)
C7 0.0334(13) 0.0209(11) 0.0343(13) -0.0029(10) 0.0034(10) 0.0025(9)
C8 0.0440(15) 0.0284(13) 0.0452(16) -0.0107(11) 0.0233(13) -0.0132(11)
C9 0.0373(14) 0.0386(15) 0.0317(14) -0.0082(12) -0.0031(11) -0.0020(12)
C10 0.061(2) 0.0496(19) 0.0426(17) -0.0150(14) 0.0340(16) -0.0185(16)
C11 0.0246(13) 0.0452(18) 0.082(3) -0.0281(17) 0.0107(14) 0.0018(12)
C12 0.0585(19) 0.0250(14) 0.0450(17) 0.0037(12) -0.0036(15) 0.0045(13)
C13 0.0232(11) 0.0180(10) 0.0211(11) -0.0005(8) 0.0065(8) -0.0010(7)
C14 0.0274(11) 0.0222(11) 0.0222(11) 0.0022(8) 0.0095(9) 0.0037(9)
C15 0.0349(13) 0.0249(12) 0.0313(13) 0.0030(10) 0.0146(10) 0.0004(10)
C16 0.0581(18) 0.0277(13) 0.0400(15) 0.0124(12) 0.0268(14) 0.0096(12)
C17 0.0502(17) 0.0475(17) 0.0291(13) 0.0149(12) 0.0151(12) 0.0217(14)
C18 0.0348(13) 0.0469(16) 0.0240(12) 0.0040(11) 0.0059(10) 0.0118(12)
C19 0.0291(12) 0.0294(12) 0.0212(11) 0.0020(9) 0.0077(9) 0.0041(9)
C20 0.0219(10) 0.0197(10) 0.0242(11) -0.0014(8) 0.0070(8) -0.0024(8)
C21 0.0245(11) 0.0271(12) 0.0233(11) -0.0024(9) 0.0072(9) -0.0026(9)
C22 0.0273(12) 0.0340(13) 0.0305(13) -0.0057(10) 0.0119(10) -0.0013(10)
C23 0.0216(11) 0.0344(13) 0.0371(14) -0.0021(11) 0.0082(10) 0.0001(9)
C24 0.0230(11) 0.0372(14) 0.0290(13) 0.0011(10) 0.0039(9) -0.0026(10)
C25 0.0239(11) 0.0290(12) 0.0238(11) -0.0001(9) 0.0073(9) -0.0016(9)
C26 0.0298(12) 0.0190(10) 0.0248(11) 0.0029(8) 0.0063(9) -0.0008(8)
C27 0.0444(17) 0.0280(14) 0.0550(19) 0.0087(13) -0.0115(14) -0.0106(12)
C28 0.064(2) 0.0302(14) 0.0550(19) 0.0076(13) 0.0337(17) 0.0121(14)
C29 0.0392(14) 0.0250(12) 0.0192(11) 0.0008(9) 0.0021(10) -0.0050(10)
C30 0.0405(16) 0.0447(18) 0.0397(16) 0.0051(14) -0.0114(13) -0.0110(13)
C31 0.068(2) 0.0372(15) 0.0239(13) -0.0021(11) 0.0176(13) -0.0072(14)
Cl1A 0.0552(5) 0.0624(5) 0.0310(4) 0.0005(3) 0.0004(3) -0.0090(4)
Cl2A 0.0480(4) 0.0500(4) 0.0461(4) -0.0018(3) 0.0100(3) -0.0154(3)
C1A 0.0447(18) 0.105(3) 0.0394(18) -0.028(2) 0.0120(14) -0.032(2)

loop_
_geom_bond_atom_site_label_1
_geom_bond_atom_site_label_2
_geom_bond_distance
_geom_bond_site_symmetry_2
_geom_bond_publ_flag
W1 C1 1.981(2) . ?
W1 C2 1.981(3) . ?
W1 N1 2.076(2) . ?
W1 N2 2.2011(19) . ?
W1 C6 2.281(3) . ?
W1 C7 2.298(3) . ?
W1 C5 2.333(2) . ?
W1 C3 2.363(2) . ?
W1 C4 2.397(2) . ?
W1 P1 2.7289(9) . ?
Cl1 Al1 2.1206(11) . ?
Cl2 Al1 2.1309(12) . ?
Cl3 Al1 2.1253(13) . ?
Cl4 Al1 2.1259(12) . ?
P1 N3 1.642(2) . ?
P1 N2 1.704(2) . ?
O1 C1 1.147(3) . ?
O2 C2 1.150(3) . ?
N1 C13 1.294(3) . ?
N1 N2 1.424(3) . ?
N3 C29 1.482(3) . ?
N3 C26 1.497(3) . ?
C3 C4 1.414(4) . ?
C3 C7 1.434(4) . ?
C3 C8 1.498(4) . ?
C4 C5 1.429(3) . ?
C4 C9 1.492(4) . ?
C5 C6 1.435(4) . ?
C5 C10 1.496(4) . ?
C6 C7 1.430(4) . ?
C6 C11 1.498(4) . ?
C7 C12 1.503(4) . ?
C13 C20 1.474(3) . ?
C13 C14 1.487(3) . ?
C14 C15 1.391(3) . ?
C14 C19 1.400(4) . ?
C15 C16 1.387(4) . ?
C16 C17 1.386(5) . ?
C17 C18 1.381(5) . ?
C18 C19 1.390(4) . ?
C20 C21 1.396(3) . ?
C20 C25 1.400(3) . ?
C21 C22 1.393(3) . ?
C22 C23 1.382(4) . ?
C23 C24 1.392(4) . ?
C24 C25 1.385(3) . ?
C26 C27 1.514(4) . ?
C26 C28 1.517(4) . ?
C29 C30 1.513(4) . ?
C29 C31 1.523(4) . ?
Cl1A C1A 1.734(4) . ?
Cl2A C1A 1.751(4) . ?
